data_4134500
loop_
_publ_author_name
'Pan, Chun-Ya'
'Yang, Xin-Rui'
'Xiong, Lin'
'Lu, Zhong-Wei'
'Zhen, Bo-Yu'
'Sui, Xin'
'Deng, Xue-Bin'
'Chen, Ling'
'Wu, Li-Ming'

_publ_section_title
;
 Solid-State Nonlinear Optical Switch with the Widest Switching
 Temperature Range Owing to Its Continuously Tunable <i>T</i><sub>c</sub>.
;
_journal_issue 13
_journal_name_full 'Journal of the American Chemical Society'
_journal_page_first 6423
_journal_page_last 6431
_journal_paper_doi 10.1021/jacs.0c01741
_journal_volume 142
_journal_year 2020
_chemical_formula_sum 'F H8 K0.03 N1.97 O3 P'
_chemical_formula_weight 134.74
_space_group_IT_number 33
_space_group_name_Hall 'P 2c -2n'
_space_group_name_H-M_alt 'P n a 21'
_symmetry_cell_setting orthorhombic
_symmetry_space_group_name_H-M 'P n a 21'
_atom_sites_solution_hydrogens none
_atom_sites_solution_primary direct
_atom_sites_solution_secondary difmap
_audit_creation_method SHELXL-97
_cell_angle_alpha 90.00
_cell_angle_beta 90.00
_cell_angle_gamma 90.00
_cell_formula_units_Z 4
_cell_length_a 7.9299(2)
_cell_length_b 11.3151(3)
_cell_length_c 6.0217(2)
_cell_measurement_reflns_used 5784
_cell_measurement_temperature 260(2)
_cell_measurement_theta_max 27.52
_cell_measurement_theta_min 3.14
_cell_volume 540.31(3)
_computing_structure_refinement 'SHELXL-97 (Sheldrick, 1997)'
_computing_structure_solution 'SHELXS-97 (Sheldrick, 1990)'
_diffrn_ambient_temperature 260(2)
_diffrn_measured_fraction_theta_full 0.997
_diffrn_measured_fraction_theta_max 0.997
_diffrn_measurement_device_type 'CCD area detector'
_diffrn_measurement_method 'phi and omega scans'
_diffrn_radiation_monochromator graphite
_diffrn_radiation_source 'fine-focus sealed tube'
_diffrn_radiation_type MoK\a
_diffrn_radiation_wavelength 0.71073
_diffrn_reflns_av_R_equivalents 0.0591
_diffrn_reflns_av_sigmaI/netI 0.0301
_diffrn_reflns_limit_h_max 10
_diffrn_reflns_limit_h_min -10
_diffrn_reflns_limit_k_max 14
_diffrn_reflns_limit_k_min -14
_diffrn_reflns_limit_l_max 7
_diffrn_reflns_limit_l_min -7
_diffrn_reflns_number 11585
_diffrn_reflns_theta_full 27.52
_diffrn_reflns_theta_max 27.52
_diffrn_reflns_theta_min 3.14
_exptl_absorpt_coefficient_mu 0.468
_exptl_absorpt_correction_T_max 0.7456
_exptl_absorpt_correction_T_min 0.6615
_exptl_absorpt_correction_type multi-scan
_exptl_crystal_colour colorless
_exptl_crystal_density_diffrn 1.656
_exptl_crystal_density_method 'not measured'
_exptl_crystal_description block
_exptl_crystal_F_000 281
_exptl_crystal_size_max 0.05
_exptl_crystal_size_mid 0.03
_exptl_crystal_size_min 0.02
_refine_diff_density_max 0.420
_refine_diff_density_min -0.459
_refine_diff_density_rms 0.167
_refine_ls_abs_structure_details 'Flack H D (1983), Acta Cryst. A39, 876-881'
_refine_ls_abs_structure_Flack 0.89(18)
_refine_ls_extinction_method none
_refine_ls_goodness_of_fit_ref 1.149
_refine_ls_hydrogen_treatment none
_refine_ls_matrix_type full
_refine_ls_number_parameters 98
_refine_ls_number_reflns 1236
_refine_ls_number_restraints 39
_refine_ls_restrained_S_all 1.136
_refine_ls_R_factor_all 0.0453
_refine_ls_R_factor_gt 0.0416
_refine_ls_shift/su_max 0.000
_refine_ls_shift/su_mean 0.000
_refine_ls_structure_factor_coef Fsqd
_refine_ls_weighting_details 'calc w=1/[\s^2^(Fo^2^)+(0.0646P)^2^+0.2070P] where P=(Fo^2^+2Fc^2^)/3'
_refine_ls_weighting_scheme calc
_refine_ls_wR_factor_gt 0.1049
_refine_ls_wR_factor_ref 0.1067
_reflns_number_gt 1163
_reflns_number_total 1236
_reflns_threshold_expression >2sigma(I)
_cod_data_source_file K0.1(NH4)1.9PO3F.cif
_cod_data_source_block K0.1(NH4)1.9PO3F-HTP-260K
_cod_depositor_comments
;
The following automatic conversions were performed:

data item '_symmetry_cell_setting' value 'Orthorhombic' was changed
to 'orthorhombic' in accordance with the
/home/data/users/saulius/crontab/automatic-downloads/rss-feeds/ACS/lib/dictionaries/cif_core.dic
dictionary named 'cif_core.dic' version 2.4.2 last updated on
2011-04-26.

Automatic conversion script
Id: cif_fix_values 7556 2019-12-06 15:28:31Z antanas 

 Adding full bibliography for 4134470--4134505.cif.
;
_cod_original_sg_symbol_H-M 'Pna2(1) '
_cod_original_formula_sum 'H8 F K0.03 N1.97 O3 P'
_cod_database_code 4134500

loop_
_symmetry_equiv_pos_as_xyz
'x, y, z'
'-x, -y, z+1/2'
'x+1/2, -y+1/2, z'
'-x+1/2, y+1/2, z+1/2'

loop_
_atom_site_label
_atom_site_type_symbol
_atom_site_fract_x
_atom_site_fract_y
_atom_site_fract_z
_atom_site_U_iso_or_equiv
_atom_site_adp_type
_atom_site_occupancy
_atom_site_symmetry_multiplicity
_atom_site_calc_flag
_atom_site_refinement_flags
_atom_site_disorder_assembly
_atom_site_disorder_group
P P 0.18923(7) 0.87375(5) 0.33765(13) 0.0126(2) Uani 1 1 d . . .
N1 N 0.6412(3) 0.9606(2) 0.3565(5) 0.0178(5) Uani 1 1 d D . .
H1 H 0.533(2) 0.969(2) 0.379(5) 0.015(8) Uiso 1 1 d D . .
H2 H 0.662(4) 0.978(3) 0.225(3) 0.027(12) Uiso 1 1 d D . .
H4 H 0.667(4) 0.8907(17) 0.389(6) 0.038(12) Uiso 1 1 d D . .
H3 H 0.691(3) 1.008(2) 0.443(4) 0.021(11) Uiso 1 1 d D . .
N2 N 0.0872(3) 1.19100(17) 0.3456(6) 0.0219(10) Uani 0.974(6) 1 d PD . .
H5 H -0.007(3) 1.180(3) 0.399(6) 0.055(15) Uiso 1 1 d D . .
H8 H 0.135(4) 1.1279(19) 0.327(7) 0.037(10) Uiso 1 1 d D . .
H7 H 0.080(4) 1.226(3) 0.226(4) 0.049(15) Uiso 1 1 d D . .
H6 H 0.142(4) 1.234(3) 0.433(5) 0.019(9) Uiso 1 1 d D . .
K K 0.0872(3) 1.19100(17) 0.3456(6) 0.0219(10) Uani 0.026(6) 1 d P . .
O3 O 0.2176(3) 0.8438(2) 0.0968(4) 0.0218(5) Uani 1 1 d . . .
O2 O 0.1959(3) 0.7722(2) 0.4965(4) 0.0293(6) Uani 1 1 d . . .
O1 O 0.2862(3) 0.98298(19) 0.4087(4) 0.0204(5) Uani 1 1 d . . .
F F -0.00140(19) 0.91723(16) 0.3446(5) 0.0301(4) Uani 1 1 d . . .

loop_
_atom_site_aniso_label
_atom_site_aniso_U_11
_atom_site_aniso_U_22
_atom_site_aniso_U_33
_atom_site_aniso_U_23
_atom_site_aniso_U_13
_atom_site_aniso_U_12
P 0.0111(3) 0.0132(3) 0.0135(3) -0.0003(4) 0.0000(3) 0.0009(2)
N1 0.0172(10) 0.0206(11) 0.0157(14) -0.0034(12) -0.0002(13) -0.0010(8)
N2 0.0217(13) 0.0169(14) 0.0270(15) 0.0007(15) 0.0037(14) -0.0004(8)
K 0.0217(13) 0.0169(14) 0.0270(15) 0.0007(15) 0.0037(14) -0.0004(8)
O3 0.0255(10) 0.0239(11) 0.0160(11) -0.0045(9) -0.0004(9) 0.0006(9)
O2 0.0423(15) 0.0208(12) 0.0247(11) 0.0068(10) -0.0011(11) -0.0011(10)
O1 0.0178(9) 0.0196(10) 0.0238(11) -0.0036(8) -0.0006(8) -0.0009(8)
F 0.0111(7) 0.0333(9) 0.0460(10) -0.0019(14) 0.0042(11) 0.0033(6)

loop_
_atom_type_symbol
_atom_type_description
_atom_type_scat_dispersion_real
_atom_type_scat_dispersion_imag
_atom_type_scat_source
N N 0.0061 0.0033 'International Tables Vol C Tables 4.2.6.8 and 6.1.1.4'
H H 0.0000 0.0000 'International Tables Vol C Tables 4.2.6.8 and 6.1.1.4'
O O 0.0106 0.0060 'International Tables Vol C Tables 4.2.6.8 and 6.1.1.4'
F F 0.0171 0.0103 'International Tables Vol C Tables 4.2.6.8 and 6.1.1.4'
P P 0.1023 0.0942 'International Tables Vol C Tables 4.2.6.8 and 6.1.1.4'
K K 0.2009 0.2494 'International Tables Vol C Tables 4.2.6.8 and 6.1.1.4'

loop_
_geom_angle_atom_site_label_1
_geom_angle_atom_site_label_2
_geom_angle_atom_site_label_3
_geom_angle
_geom_angle_site_symmetry_1
_geom_angle_site_symmetry_3
_geom_angle_publ_flag
O2 P O3 115.96(14) . . ?
O2 P O1 115.31(15) . . ?
O3 P O1 112.26(13) . . ?
O2 P F 104.74(14) . . ?
O3 P F 103.70(14) . . ?
O1 P F 102.85(11) . . ?
O2 P K 112.03(11) . 2_574 ?
O3 P K 44.28(10) . 2_574 ?
O1 P K 132.59(10) . 2_574 ?
F P K 61.75(11) . 2_574 ?
O2 P K 50.46(11) . 2_575 ?
O3 P K 144.16(10) . 2_575 ?
O1 P K 102.75(10) . 2_575 ?
F P K 59.63(11) . 2_575 ?
K P K 104.96(5) 2_574 2_575 ?
H1 N1 H2 108.2(19) . . ?
H1 N1 H4 107.5(19) . . ?
H2 N1 H4 113(2) . . ?
H1 N1 H3 107.3(19) . . ?
H2 N1 H3 110(2) . . ?
H4 N1 H3 110(2) . . ?
H5 N2 H8 110(2) . . ?
H5 N2 H7 111(2) . . ?
H8 N2 H7 110(2) . . ?
H5 N2 H6 108(2) . . ?
H8 N2 H6 111(2) . . ?
H7 N2 H6 108(2) . . ?
P O3 K 138.54(15) . 4_544 ?
P O3 K 114.30(13) . 2_574 ?
K O3 K 95.54(13) 4_544 2_574 ?
P O2 K 137.40(14) . 4_545 ?
P O2 K 107.72(13) . 2_575 ?
K O2 K 88.87(13) 4_545 2_575 ?
P F K 93.26(11) . 2_574 ?
P F K 96.00(12) . 2_575 ?
K F K 130.09(8) 2_574 2_575 ?

loop_
_geom_bond_atom_site_label_1
_geom_bond_atom_site_label_2
_geom_bond_distance
_geom_bond_site_symmetry_2
_geom_bond_publ_flag
P O2 1.496(2) . ?
P O3 1.506(2) . ?
P O1 1.517(2) . ?
P F 1.5903(16) . ?
P K 3.758(3) 2_574 ?
P K 3.834(4) 2_575 ?
N1 H1 0.871(16) . ?
N1 H2 0.834(17) . ?
N1 H4 0.840(17) . ?
N1 H3 0.849(17) . ?
N2 H5 0.826(18) . ?
N2 H8 0.815(17) . ?
N2 H7 0.824(18) . ?
N2 H6 0.835(18) . ?
O3 K 2.770(4) 4_544 ?
O3 K 2.879(4) 2_574 ?
O2 K 2.867(4) 4_545 ?
O2 K 3.104(4) 2_575 ?
F K 3.316(4) 2_574 ?
F K 3.326(4) 2_575 ?

loop_
_geom_hbond_atom_site_label_D
_geom_hbond_atom_site_label_H
_geom_hbond_atom_site_label_A
_geom_hbond_distance_DH
_geom_hbond_distance_HA
_geom_hbond_distance_DA
_geom_hbond_angle_DHA
_geom_hbond_site_symmetry_A
N1 H1 O1 0.871(16) 1.975(16) 2.844(3) 176(3) .
N2 H8 O1 0.815(17) 2.09(2) 2.859(3) 157(4) .
N2 H8 F 0.815(17) 2.62(3) 3.176(3) 127(3) .
N1 H2 O1 0.834(17) 1.997(18) 2.831(4) 179(3) 2_674
N1 H4 O2 0.840(17) 1.967(18) 2.800(4) 171(3) 3_565
N1 H3 O3 0.849(17) 2.044(19) 2.871(3) 164(3) 2_675
N2 H5 O3 0.826(18) 2.07(2) 2.879(4) 168(3) 2_575
N2 H7 O2 0.824(18) 2.31(3) 2.867(4) 125(3) 4_554
N2 H7 O2 0.824(18) 2.59(3) 3.104(4) 122(3) 2_574
N2 H6 O3 0.835(18) 1.942(19) 2.771(4) 172(3) 4
